data_2002331
loop_
_publ_author_name
'Arpe, R'
'Mueller-Buschbaum, Hk'

_publ_section_title 'Zur Kristallstruktur von Al4 Bi2 O9'
_journal_name_full 'Journal of Inorganic and Nuclear Chemistry'
_journal_page_first 233
_journal_page_last 235
_journal_paper_doi 10.1016/0022-1902(77)80005-5
_journal_volume 39
_journal_year 1977
_chemical_formula_structural 'Al4 Bi2 O9'
_chemical_formula_sum 'Al4 Bi2 O9'
_chemical_name_systematic 'Tetraaluminium dibismuth oxide'
_space_group_IT_number 55
_symmetry_cell_setting orthorhombic
_symmetry_Int_Tables_number 55
_symmetry_space_group_name_Hall '-P 2 2ab'
_symmetry_space_group_name_H-M 'P b a m'
_cell_angle_alpha 90
_cell_angle_beta 90
_cell_angle_gamma 90
_cell_formula_units_Z 2
_cell_length_a 7.722
_cell_length_b 8.112
_cell_length_c 5.703
_cell_volume 357.2
_refine_ls_R_factor_all 0.047
_cod_database_code 2002331

loop_
_symmetry_equiv_pos_as_xyz
x,y,z
-x,-y,z
1/2+x,1/2-y,-z
1/2-x,1/2+y,-z
-x,-y,-z
x,y,-z
1/2-x,1/2+y,z
1/2+x,1/2-y,z

loop_
_atom_site_label
_atom_site_type_symbol
_atom_site_symmetry_multiplicity
_atom_site_Wyckoff_symbol
_atom_site_fract_x
_atom_site_fract_y
_atom_site_fract_z
_atom_site_occupancy
_atom_site_attached_hydrogens
_atom_site_calc_flag
Al1 Al3+ 4 e 0. 0. 0.2606 1. 0 d
Al2 Al3+ 4 h 0.3526 0.1596 0.5 1. 0 d
Bi1 Bi3+ 4 g 0.1711 0.3321 0. 1. 0 d
O1 O2- 4 g 0.143 0.071 0. 1. 0 d
O2 O2- 4 h 0.139 0.087 0.5 1. 0 d
O3 O2- 8 i 0.372 0.294 0.251 1. 0 d
O4 O2- 2 d 0.5 0. 0.5 1. 0 d

loop_
_atom_type_symbol
_atom_type_oxidation_number
Al3+ 3.000
Bi3+ 3.000
O2- -2.000
